data_2313024
loop_
_publ_author_name
'Salazar, Jacob K.'
'Kaduk, James A.'
'Dosen, Anja'
'Blanton, Thomas N.'

_publ_section_title
;
 Midodrine hydro-chloride Form A,
 C<sub>12</sub>H<sub>19</sub>N<sub>2</sub>O<sub>4</sub>
 <sup>+</sup>&#xb7;Cl<sup/>.
;
_journal_coeditor_code OI2037
_journal_issue 'Pt 6'
_journal_name_full 'Acta crystallographica. Section E, Crystallographic communications'
_journal_page_first 645
_journal_page_last 650
_journal_paper_doi 10.1107/S2056989026004810
_journal_volume 82
_journal_year 2026
_chemical_formula_iupac 'C12 H19 N2 O4 +, Cl -'
_chemical_formula_moiety 'C12 H19 N2 O4 +, Cl -'
_chemical_formula_sum 'C12 H19 Cl N2 O4'
_chemical_formula_weight 290.75
_chemical_name_common
;
Midodrine hydrochloride Form A
;
_chemical_name_systematic
;
{[2-(2,5-Dimethoxyphenyl)-2-hydroxyethyl]carbamoyl}methanaminium chloride
;
_space_group_IT_number 14
_space_group_name_Hall '-P 2ybc'
_space_group_name_H-M_alt 'P 1 21/c 1'
_symmetry_cell_setting monoclinic
_audit_creation_method 'created in GSAS-II'
_cell_angle_alpha 90
_cell_angle_beta 87.2465(3)
_cell_angle_gamma 90
_cell_formula_units_Z 4
_cell_length_a 5.17893(2)
_cell_length_b 8.25455(3)
_cell_length_c 32.95227(15)
_cell_measurement_temperature 295
_cell_volume 1407.074(10)
_computing_structure_refinement
;
<i>GSAS-II</i> (Toby & Von Dreele, 2013)
;
_diffrn_ambient_temperature 295
_diffrn_measurement_device_type '11-BM, APS'
_diffrn_radiation_probe x-ray
_diffrn_radiation_type synchrotron
_diffrn_radiation_wavelength 0.46873
_exptl_absorpt_coefficient_mu 0.031
_exptl_crystal_density_diffrn 1.3725
_pd_block_id 2026-04-03T08:14|midodrine_c|noname|APS11BM
_pd_calc_method 'Rietveld Refinement'
_pd_meas_2theta_range_inc 0.00100
_pd_meas_2theta_range_max 49.99500
_pd_meas_2theta_range_min 0.51000
_pd_meas_number_of_points 49486
_pd_meas_scan_method step
_pd_phase_name 'midodrine HCl'
_pd_proc_info_datetime 2026-04-03T08:14
_pd_proc_ls_background_function
;
Background function: "chebyschev-1" function with 6 terms:
    35.73(7), -4.92(12), -6.39(12), 3.98(12), -3.39(9), -0.15(7),
  Background peak parameters: pos, int, sig, gam:
    1.580(20), 4.39(21)e3, 2.09(13)e3, 0.100,
    5.557(6), 4.34(6)e3, 2.74(7)e3, 0.100,
;
_pd_proc_ls_pref_orient_corr
;
Simple spherical harmonic correction Order = 2
    Coefficients:  0:0:C(2,-2) = -0.0581(18); 0:0:C(2,0) = 0.078(4);
    0:0:C(2,2) = -0.0919(24);
;
_pd_proc_ls_profile_function
;
Finger-Cox-Jephcoat function parameters U, V, W, X, Y, SH/L:
  peak variance(Gauss) = Utan(Th)^2^+Vtan(Th)+W:
  peak HW(Lorentz) = X/cos(Th)+Ytan(Th); SH/L = S/L+H/L
  U, V, W in (centideg)^2^, X & Y in centideg
    1.163, -0.126, 0.063, 0.000, 0.000, 0.002,
;
_pd_proc_ls_prof_R_factor 0.04876
_pd_proc_ls_prof_wR_expected 0.04349
_pd_proc_ls_prof_wR_factor 0.06108
_pd_spec_mounting 'Kapton capillary'
_pd_spec_mount_mode transmission
_pd_spec_shape cylinder
_pd_spec_size_axial 2.0
_pd_spec_size_equat 1.5
_pd_spec_size_thick 1.5
_refine_ls_goodness_of_fit_all 1.417
_refine_ls_matrix_type full
_refine_ls_number_constraints 34
_refine_ls_number_parameters 96
_refine_ls_number_restraints 42
_refine_ls_shift/su_max 8.5135
_refine_ls_shift/su_mean 0.1974
_refine_ls_weighting_scheme sigma
_refine_ls_wR_factor_obs 0.06154
_reflns_number_total 1618
_cod_data_source_file oi2037.cif
_cod_data_source_block midodrine
_cod_original_cell_volume 1407.075(10)
_cod_original_sg_symbol_H-M 'P 21/c'
_cod_database_code 2313024

loop_
_space_group_symop_id
_space_group_symop_operation_xyz
1 x,y,z
2 -x,1/2+y,1/2-z
3 -x,-y,-z
4 x,1/2-y,1/2+z

loop_
_atom_site_type_symbol
_atom_site_label
_atom_site_fract_x
_atom_site_fract_y
_atom_site_fract_z
_atom_site_U_iso_or_equiv
_atom_site_adp_type
_atom_site_occupancy
_atom_site_site_symmetry_multiplicity
O O1 1.0970(4) 0.7465(3) 0.57295(6) 0.0323(4) Uiso 1.0000 4
O O2 0.6632(4) 0.9002(2) 0.67443(6) 0.0391(5) Uiso 1.0000 4
O O3 1.3249(4) 0.3806(2) 0.68910(6) 0.0391(5) Uiso 1.0000 4
O O4 1.5002(4) 1.0459(3) 0.54902(6) 0.0323(4) Uiso 1.0000 4
N N5 1.0987(4) 1.0938(3) 0.57585(7) 0.0323(4) Uiso 1.0000 4
N N6 1.4661(5) 1.2607(3) 0.48827(8) 0.0323(4) Uiso 1.0000 4
C C7 0.9770(5) 0.8305(3) 0.60708(6) 0.0323(4) Uiso 1.0000 4
C C8 0.9847(5) 0.7310(3) 0.64575(6) 0.0311(5) Uiso 1.0000 4
C C9 1.1161(5) 0.9912(3) 0.61138(8) 0.0323(4) Uiso 1.0000 4
C C10 0.8228(5) 0.7694(3) 0.67930(6) 0.0311(5) Uiso 1.0000 4
C C11 1.1581(5) 0.6018(3) 0.64869(7) 0.0311(5) Uiso 1.0000 4
C C12 1.1601(5) 0.5099(3) 0.68409(8) 0.0311(5) Uiso 1.0000 4
C C13 0.8299(6) 0.6787(3) 0.71481(7) 0.0311(5) Uiso 1.0000 4
C C14 0.9978(6) 0.5498(3) 0.71712(7) 0.0311(5) Uiso 1.0000 4
C C15 1.2919(5) 1.1156(4) 0.54837(8) 0.0323(4) Uiso 1.0000 4
C C16 1.2304(5) 1.2225(4) 0.51286(9) 0.0323(4) Uiso 1.0000 4
C C17 0.4688(6) 0.9328(4) 0.70550(9) 0.0391(5) Uiso 1.0000 4
C C18 1.5119(6) 0.3451(4) 0.65719(9) 0.0391(5) Uiso 1.0000 4
H H19 0.76985 0.86202 0.60297 0.0388(5) Uiso 1.0000 4
H H20 1.32549 0.96936 0.61586 0.0388(5) Uiso 1.0000 4
H H21 1.04032 1.05789 0.63909 0.0388(5) Uiso 1.0000 4
H H22 1.28492 0.57675 0.62242 0.0373(6) Uiso 1.0000 4
H H23 0.93892 1.17104 0.57467 0.0388(5) Uiso 1.0000 4
H H24 0.70477 0.71120 0.74223 0.0373(6) Uiso 1.0000 4
H H25 1.00097 0.47574 0.74497 0.0373(6) Uiso 1.0000 4
H H26 0.98954 0.64869 0.56984 0.0388(5) Uiso 1.0000 4
H H27 1.09480 1.16753 0.49287 0.0388(5) Uiso 1.0000 4
H H28 1.13894 1.33833 0.52442 0.0388(5) Uiso 1.0000 4
H H29 0.35462 1.03463 0.69851 0.0469(6) Uiso 1.0000 4
H H30 0.34623 0.82426 0.71243 0.0469(6) Uiso 1.0000 4
H H31 0.55160 0.95960 0.73490 0.0469(6) Uiso 1.0000 4
H H32 1.41042 0.31642 0.62801 0.0469(6) Uiso 1.0000 4
H H33 1.61746 0.24085 0.66595 0.0469(6) Uiso 1.0000 4
H H34 1.63568 0.44937 0.65061 0.0469(6) Uiso 1.0000 4
H H35 1.60707 1.30873 0.50782 0.0388(5) Uiso 1.0000 4
H H36 1.42630 1.35768 0.46795 0.0388(5) Uiso 1.0000 4
H H37 1.53415 1.16293 0.47244 0.0388(5) Uiso 1.0000 4
Cl Cl38 0.2652(2) 0.55463(11) 0.44075(3) 0.0394 Uani 1.0000 4

loop_
_atom_site_aniso_label
_atom_site_aniso_U_11
_atom_site_aniso_U_22
_atom_site_aniso_U_33
_atom_site_aniso_U_12
_atom_site_aniso_U_13
_atom_site_aniso_U_23
Cl38 0.0457(9) 0.0273(9) 0.0446(9) 0.0127(16) 0.0036(15) -0.0002(15)

loop_
_atom_type_symbol
_atom_type_number_in_cell
_atom_type_scat_Cromer_Mann_a1
_atom_type_scat_Cromer_Mann_a2
_atom_type_scat_Cromer_Mann_a3
_atom_type_scat_Cromer_Mann_a4
_atom_type_scat_Cromer_Mann_b1
_atom_type_scat_Cromer_Mann_b2
_atom_type_scat_Cromer_Mann_b3
_atom_type_scat_Cromer_Mann_b4
_atom_type_scat_Cromer_Mann_c
_atom_type_scat_dispersion_source
_atom_type_scat_length_neutron
_atom_type_scat_dispersion_real
_atom_type_scat_dispersion_imag
_atom_type_scat_source
C 48 2.31 1.02 1.5886 0.865 20.8439 10.2075 0.5687 51.6512 0.2156 https://raw.githubusercontent.com/AdvancedPhotonSource/GSAS-II/refs/heads/main/GSASII/atmdata.py 0.6648 0.000 0.000 https://raw.githubusercontent.com/AdvancedPhotonSource/GSAS-II/refs/heads/main/GSASII/atmdata.py
H 76 0.493 0.3229 0.1402 0.0408 10.5109 26.1257 3.1424 57.7997 0.003 https://raw.githubusercontent.com/AdvancedPhotonSource/GSAS-II/refs/heads/main/GSASII/atmdata.py -0.374 0.000 0.000 https://raw.githubusercontent.com/AdvancedPhotonSource/GSAS-II/refs/heads/main/GSASII/atmdata.py
Cl 4 11.4604 7.1964 6.2556 1.6455 0.0104 1.1662 18.5194 47.7784 -9.5574 https://raw.githubusercontent.com/AdvancedPhotonSource/GSAS-II/refs/heads/main/GSASII/atmdata.py 0.9579 0.055 0.053 https://raw.githubusercontent.com/AdvancedPhotonSource/GSAS-II/refs/heads/main/GSASII/atmdata.py
N 8 12.2126 3.1322 2.0125 1.1663 0.0057 9.8933 28.9975 0.5826 -11.529 https://raw.githubusercontent.com/AdvancedPhotonSource/GSAS-II/refs/heads/main/GSASII/atmdata.py 0.936 0.000 0.001 https://raw.githubusercontent.com/AdvancedPhotonSource/GSAS-II/refs/heads/main/GSASII/atmdata.py
O 16 3.0485 2.2868 1.5463 0.867 13.2771 5.7011 0.3239 32.9089 0.2508 https://raw.githubusercontent.com/AdvancedPhotonSource/GSAS-II/refs/heads/main/GSASII/atmdata.py 0.5804 0.002 0.002 https://raw.githubusercontent.com/AdvancedPhotonSource/GSAS-II/refs/heads/main/GSASII/atmdata.py

loop_
_geom_angle_atom_site_label_1
_geom_angle_atom_site_label_2
_geom_angle_atom_site_label_3
_geom_angle_site_symmetry_1
_geom_angle_site_symmetry_2
_geom_angle_site_symmetry_3
_geom_angle
_geom_angle_publ_flag
C7 O1 H26 1_555 1_555 1_555 104.5(2) yes
C10 O2 C17 1_555 1_555 1_555 118.16(15) yes
C12 O3 C18 1_555 1_555 1_555 118.2(2) yes
C9 N5 C15 1_555 1_555 1_555 123.69(18) yes
C9 N5 H23 1_555 1_555 1_555 117.7(2) yes
C15 N5 H23 1_555 1_555 1_555 117.5(2) yes
C16 N6 H35 1_555 1_555 1_555 108.7(2) yes
C16 N6 H36 1_555 1_555 1_555 109.0(2) yes
H35 N6 H36 1_555 1_555 1_555 104.9(2) yes
C16 N6 H37 1_555 1_555 1_555 111.8(3) yes
H35 N6 H37 1_555 1_555 1_555 111.9(2) yes
H36 N6 H37 1_555 1_555 1_555 110.3(2) yes
O1 C7 C8 1_555 1_555 1_555 111.60(16) yes
O1 C7 C9 1_555 1_555 1_555 107.8(2) yes
C8 C7 C9 1_555 1_555 1_555 111.2(2) yes
O1 C7 H19 1_555 1_555 1_555 113.5(2) yes
C8 C7 H19 1_555 1_555 1_555 106.94(18) yes
C9 C7 H19 1_555 1_555 1_555 105.68(19) yes
C7 C8 C10 1_555 1_555 1_555 120.30(12) yes
C7 C8 C11 1_555 1_555 1_555 120.84(13) yes
C10 C8 C11 1_555 1_555 1_555 118.84(11) yes
N5 C9 C7 1_555 1_555 1_555 112.7(2) yes
N5 C9 H20 1_555 1_555 1_555 107.4(2) yes
C7 C9 H20 1_555 1_555 1_555 109.9(2) yes
N5 C9 H21 1_555 1_555 1_555 109.7(2) yes
C7 C9 H21 1_555 1_555 1_555 110.8(2) yes
H20 C9 H21 1_555 1_555 1_555 106.0(2) yes
O2 C10 C8 1_555 1_555 1_555 115.41(11) yes
O2 C10 C13 1_555 1_555 1_555 124.17(13) yes
C8 C10 C13 1_555 1_555 1_555 120.42(12) yes
C8 C11 C12 1_555 1_555 1_555 120.22(13) yes
C8 C11 H22 1_555 1_555 1_555 117.19(18) yes
C12 C11 H22 1_555 1_555 1_555 122.58(19) yes
O3 C12 C11 1_555 1_555 1_555 123.4(2) yes
O3 C12 C14 1_555 1_555 1_555 116.5(2) yes
C11 C12 C14 1_555 1_555 1_555 120.08(12) yes
C10 C13 C14 1_555 1_555 1_555 120.27(14) yes
C10 C13 H24 1_555 1_555 1_555 120.83(18) yes
C14 C13 H24 1_555 1_555 1_555 118.9(2) yes
C12 C14 C13 1_555 1_555 1_555 120.11(13) yes
C12 C14 H25 1_555 1_555 1_555 119.3(2) yes
C13 C14 H25 1_555 1_555 1_555 120.6(2) yes
O4 C15 N5 1_555 1_555 1_555 124.03(18) yes
O4 C15 C16 1_555 1_555 1_555 120.44(17) yes
N5 C15 C16 1_555 1_555 1_555 115.28(18) yes
N6 C16 C15 1_555 1_555 1_555 110.65(17) yes
N6 C16 H27 1_555 1_555 1_555 107.5(3) yes
C15 C16 H27 1_555 1_555 1_555 113.1(3) yes
N6 C16 H28 1_555 1_555 1_555 109.3(3) yes
C15 C16 H28 1_555 1_555 1_555 109.6(3) yes
H27 C16 H28 1_555 1_555 1_555 106.7(2) yes
O2 C17 H29 1_555 1_555 1_555 112.0(2) yes
O2 C17 H30 1_555 1_555 1_555 111.8(3) yes
H29 C17 H30 1_555 1_555 1_555 111.3(3) yes
O2 C17 H31 1_555 1_555 1_555 112.3(3) yes
H29 C17 H31 1_555 1_555 1_555 106.1(3) yes
H30 C17 H31 1_555 1_555 1_555 102.9(2) yes
O3 C18 H32 1_555 1_555 1_555 109.9(3) yes
O3 C18 H33 1_555 1_555 1_555 107.7(3) yes
H32 C18 H33 1_555 1_555 1_555 108.8(3) yes
O3 C18 H34 1_555 1_555 1_555 111.0(3) yes
H32 C18 H34 1_555 1_555 1_555 106.7(2) yes
H33 C18 H34 1_555 1_555 1_555 112.8(3) yes

loop_
_geom_bond_atom_site_label_1
_geom_bond_atom_site_label_2
_geom_bond_site_symmetry_1
_geom_bond_site_symmetry_2
_geom_bond_distance
_geom_bond_publ_flag
O1 C7 1_555 1_555 1.437(2) yes
O1 H26 1_555 1_555 0.989(2) yes
O2 C10 1_555 1_555 1.3741(17) yes
O2 C17 1_555 1_555 1.427(3) yes
O3 C12 1_555 1_555 1.3814(19) yes
O3 C18 1_555 1_555 1.425(3) yes
O4 C15 1_555 1_555 1.224(2) yes
N5 C9 1_555 1_555 1.451(2) yes
N5 C15 1_555 1_555 1.329(2) yes
N5 H23 1_555 1_555 1.047(2) yes
N6 C16 1_555 1_555 1.467(3) yes
N6 H35 1_555 1_555 1.072(3) yes
N6 H36 1_555 1_555 1.070(2) yes
N6 H37 1_555 1_555 1.015(3) yes
C7 O1 1_555 1_555 1.437(2) yes
C7 C8 1_555 1_555 1.5181(10) yes
C7 C9 1_555 1_555 1.519(3) yes
C7 H19 1_555 1_555 1.118(3) yes
C8 C7 1_555 1_555 1.5181(10) yes
C8 C10 1_555 1_555 1.3914(18) yes
C8 C11 1_555 1_555 1.4010(18) yes
C9 N5 1_555 1_555 1.451(2) yes
C9 C7 1_555 1_555 1.519(3) yes
C9 H20 1_555 1_555 1.116(3) yes
C9 H21 1_555 1_555 1.121(3) yes
C10 O2 1_555 1_555 1.3741(17) yes
C10 C8 1_555 1_555 1.3914(18) yes
C10 C13 1_555 1_555 1.391(2) yes
C11 C8 1_555 1_555 1.4010(18) yes
C11 C12 1_555 1_555 1.3917(18) yes
C11 H22 1_555 1_555 1.0811(19) yes
C12 O3 1_555 1_555 1.3814(19) yes
C12 C11 1_555 1_555 1.3917(18) yes
C12 C14 1_555 1_555 1.383(2) yes
C13 C10 1_555 1_555 1.391(2) yes
C13 C14 1_555 1_555 1.378(2) yes
C13 H24 1_555 1_555 1.119(2) yes
C14 C12 1_555 1_555 1.383(2) yes
C14 C13 1_555 1_555 1.378(2) yes
C14 H25 1_555 1_555 1.1036(19) yes
C15 O4 1_555 1_555 1.224(2) yes
C15 N5 1_555 1_555 1.329(2) yes
C15 C16 1_555 1_555 1.5115(19) yes
C16 N6 1_555 1_555 1.467(3) yes
C16 C15 1_555 1_555 1.5115(19) yes
C16 H27 1_555 1_555 1.085(3) yes
C16 H28 1_555 1_555 1.125(3) yes
C17 O2 1_555 1_555 1.427(3) yes
C17 H29 1_555 1_555 1.060(3) yes
C17 H30 1_555 1_555 1.115(3) yes
C17 H31 1_555 1_555 1.100(3) yes
C18 O3 1_555 1_555 1.425(3) yes
C18 H32 1_555 1_555 1.142(3) yes
C18 H33 1_555 1_555 1.067(3) yes
C18 H34 1_555 1_555 1.089(3) yes
H19 C7 1_555 1_555 1.118(3) yes
H20 C9 1_555 1_555 1.116(3) yes
H21 C9 1_555 1_555 1.121(3) yes
H22 C11 1_555 1_555 1.0811(19) yes
H23 N5 1_555 1_555 1.047(2) yes
H24 C13 1_555 1_555 1.119(2) yes
H25 C14 1_555 1_555 1.1036(19) yes
H26 O1 1_555 1_555 0.989(2) yes
H26 Cl38 1_555 3_666 2.1733(10) yes
H27 C16 1_555 1_555 1.085(3) yes
H28 C16 1_555 1_555 1.125(3) yes
H29 C17 1_555 1_555 1.060(3) yes
H30 C17 1_555 1_555 1.115(3) yes
H31 C17 1_555 1_555 1.100(3) yes
H32 C18 1_555 1_555 1.142(3) yes
H33 C18 1_555 1_555 1.067(3) yes
H34 C18 1_555 1_555 1.089(3) yes
H35 N6 1_555 1_555 1.072(3) yes
H35 Cl38 1_555 3_776 2.1656(10) yes
H36 N6 1_555 1_555 1.070(2) yes
H36 Cl38 1_555 1_665 2.0529(10) yes
H37 N6 1_555 1_555 1.015(3) yes
Cl38 H26 1_555 3_666 2.1733(10) yes
Cl38 H35 1_555 3_776 2.1656(10) yes
Cl38 H36 1_555 1_445 2.0529(10) yes
